data_4077726
loop_
_publ_author_name
'Cave, Gareth W. V.'
'Fanizzi, Francesco P.'
'Deeth, Robert J.'
'Errington, William'
'Rourke, Jonathan P.'

_publ_section_title
;
 C&#x2212;H Activation Induced by Water. Monocyclometalated to
 Dicyclometalated:&#x00A0; C&#x2227;N&#x2227;C Tridentate Platinum
 Complexes
;
_journal_issue 7
_journal_name_full Organometallics
_journal_page_first 1355
_journal_paper_doi 10.1021/om9910423
_journal_volume 19
_journal_year 2000
_chemical_formula_sum 'C18 H11 N O Pt'
_chemical_formula_weight 452.37
_chemical_name_systematic
;
 ?
;
_space_group_IT_number 19
_symmetry_cell_setting orthorhombic
_symmetry_space_group_name_Hall 'P 2ac 2ab'
_symmetry_space_group_name_H-M 'P 21 21 21'
_atom_sites_solution_hydrogens geom
_atom_sites_solution_primary direct
_atom_sites_solution_secondary difmap
_audit_creation_method SHELXL-97
_cell_angle_alpha 90.00
_cell_angle_beta 90.00
_cell_angle_gamma 90.00
_cell_formula_units_Z 8
_cell_length_a 7.3337(6)
_cell_length_b 19.1794(12)
_cell_length_c 18.9464(12)
_cell_measurement_reflns_used 7956
_cell_measurement_temperature 180(2)
_cell_measurement_theta_max 28.54
_cell_measurement_theta_min 1.51
_cell_volume 2664.9(3)
_computing_cell_refinement 'SAINT (Siemens, 1995)'
_computing_data_collection 'SMART (Siemens, 1994)'
_computing_data_reduction 'SAINT (Siemens, 1995)'
_computing_molecular_graphics 'SHELXL/PC (Sheldrick, 1994)'
_computing_publication_material 'SHELXL/PC (Sheldrick, 1994)'
_computing_structure_refinement 'SHELXL-97 (Sheldrick, 1997)'
_computing_structure_solution 'SHELXS-97 (Sheldrick, 1997)'
_diffrn_ambient_temperature 180(2)
_diffrn_detector_area_resol_mean 8.192
_diffrn_measured_fraction_theta_full 0.949
_diffrn_measured_fraction_theta_max 0.949
_diffrn_measurement_device_type 'Siemens SMART CCD area-detector diffractometer'
_diffrn_measurement_method '\w scans'
_diffrn_radiation_monochromator graphite
_diffrn_radiation_source 'normal-focus sealed tube'
_diffrn_radiation_type MoK\a
_diffrn_radiation_wavelength 0.71073
_diffrn_reflns_av_R_equivalents 0.0351
_diffrn_reflns_av_sigmaI/netI 0.0335
_diffrn_reflns_limit_h_max 9
_diffrn_reflns_limit_h_min -9
_diffrn_reflns_limit_k_max 25
_diffrn_reflns_limit_k_min -25
_diffrn_reflns_limit_l_max 25
_diffrn_reflns_limit_l_min -13
_diffrn_reflns_number 15782
_diffrn_reflns_theta_full 28.54
_diffrn_reflns_theta_max 28.54
_diffrn_reflns_theta_min 1.51
_diffrn_standards_decay_% 0
_exptl_absorpt_coefficient_mu 10.527
_exptl_absorpt_correction_T_max 0.4191
_exptl_absorpt_correction_T_min 0.1443
_exptl_absorpt_correction_type multi-scan
_exptl_absorpt_process_details 'SADABS (Sheldrick, 1996)'
_exptl_crystal_colour orange
_exptl_crystal_density_diffrn 2.255
_exptl_crystal_density_method 'not measured'
_exptl_crystal_description needle
_exptl_crystal_F_000 1696
_exptl_crystal_size_max 0.30
_exptl_crystal_size_mid 0.12
_exptl_crystal_size_min 0.10
_refine_diff_density_max 1.393
_refine_diff_density_min -1.360
_refine_diff_density_rms 0.159
_refine_ls_abs_structure_details 'Flack H D (1983), Acta Cryst. A39, 876-881'
_refine_ls_abs_structure_Flack 0.020(14)
_refine_ls_extinction_method none
_refine_ls_goodness_of_fit_ref 1.105
_refine_ls_hydrogen_treatment constr
_refine_ls_matrix_type full
_refine_ls_number_parameters 379
_refine_ls_number_reflns 6260
_refine_ls_number_restraints 0
_refine_ls_restrained_S_all 1.105
_refine_ls_R_factor_all 0.0562
_refine_ls_R_factor_gt 0.0351
_refine_ls_shift/su_max 0.007
_refine_ls_shift/su_mean 0.001
_refine_ls_structure_factor_coef Fsqd
_refine_ls_weighting_details 'calc w=1/[\s^2^(Fo^2^)+(0.0272P)^2^+11.6209P] where P=(Fo^2^+2Fc^2^)/3''
_refine_ls_weighting_scheme calc
_refine_ls_wR_factor_gt 0.0735
_refine_ls_wR_factor_ref 0.0836
_reflns_number_gt 4692
_reflns_number_total 6260
_reflns_threshold_expression >2sigma(I)
_cod_data_source_file om9910423.cif
_cod_data_source_block ptco
_cod_original_sg_symbol_H-M P2(1)2(1)2(1)
_cod_database_code 4077726

loop_
_symmetry_equiv_pos_as_xyz
'x, y, z'
'-x+1/2, -y, z+1/2'
'-x, y+1/2, -z+1/2'
'x+1/2, -y+1/2, -z'

loop_
_atom_site_label
_atom_site_type_symbol
_atom_site_fract_x
_atom_site_fract_y
_atom_site_fract_z
_atom_site_U_iso_or_equiv
_atom_site_adp_type
_atom_site_occupancy
_atom_site_symmetry_multiplicity
_atom_site_calc_flag
_atom_site_refinement_flags
Pt1 Pt 0.12776(4) 0.832351(17) 0.742369(19) 0.02113(9) Uani 1 1 d .
Pt2 Pt 0.61730(4) 0.834694(18) 0.75684(2) 0.02124(9) Uani 1 1 d .
N11 N 0.1897(9) 0.9191(3) 0.6862(3) 0.0153(14) Uani 1 1 d .
N21 N 0.5613(9) 0.9205(4) 0.8131(4) 0.0198(15) Uani 1 1 d .
O11 O 0.0331(11) 0.7042(4) 0.8243(4) 0.053(2) Uani 1 1 d .
O21 O 0.6998(10) 0.7067(4) 0.6735(4) 0.049(2) Uani 1 1 d .
C101 C 0.0614(12) 0.9075(5) 0.8154(4) 0.0222(18) Uani 1 1 d .
C102 C -0.0091(11) 0.9002(6) 0.8839(5) 0.028(2) Uani 1 1 d .
H10C H -0.0269 0.8550 0.9034 0.034 Uiso 1 1 calc R
C103 C -0.0538(13) 0.9606(6) 0.9240(5) 0.032(2) Uani 1 1 d .
H10A H -0.0999 0.9555 0.9706 0.038 Uiso 1 1 calc R
C104 C -0.0310(12) 1.0268(6) 0.8961(5) 0.034(2) Uani 1 1 d .
H10B H -0.0647 1.0667 0.9228 0.040 Uiso 1 1 calc R
C105 C 0.0411(11) 1.0344(5) 0.8292(5) 0.027(2) Uani 1 1 d .
H10D H 0.0614 1.0796 0.8105 0.033 Uiso 1 1 calc R
C106 C 0.0839(10) 0.9759(4) 0.7895(4) 0.0200(18) Uani 1 1 d .
C107 C 0.1607(10) 0.9805(5) 0.7167(5) 0.022(2) Uani 1 1 d .
C108 C 0.2084(11) 1.0413(5) 0.6795(5) 0.027(2) Uani 1 1 d .
H10E H 0.1919 1.0860 0.7001 0.033 Uiso 1 1 calc R
C109 C 0.2797(12) 1.0347(5) 0.6122(5) 0.028(2) Uani 1 1 d .
H10F H 0.3106 1.0753 0.5861 0.033 Uiso 1 1 calc R
C110 C 0.3066(12) 0.9696(5) 0.5828(5) 0.028(2) Uani 1 1 d .
H11A H 0.3573 0.9652 0.5369 0.034 Uiso 1 1 calc R
C111 C 0.2590(12) 0.9112(6) 0.6206(4) 0.0235(18) Uani 1 1 d .
C112 C 0.2745(10) 0.8383(5) 0.5996(4) 0.0250(17) Uani 1 1 d .
C113 C 0.3485(12) 0.8182(5) 0.5335(5) 0.033(2) Uani 1 1 d .
H11B H 0.3889 0.8526 0.5010 0.040 Uiso 1 1 calc R
C114 C 0.3618(15) 0.7486(6) 0.5166(6) 0.042(3) Uani 1 1 d .
H11C H 0.4152 0.7354 0.4730 0.051 Uiso 1 1 calc R
C115 C 0.2987(13) 0.6975(6) 0.5621(5) 0.037(2) Uani 1 1 d .
H11D H 0.3041 0.6498 0.5489 0.045 Uiso 1 1 calc R
C116 C 0.2258(12) 0.7172(5) 0.6285(5) 0.031(2) Uani 1 1 d .
H11E H 0.1844 0.6821 0.6601 0.038 Uiso 1 1 calc R
C117 C 0.2139(11) 0.7869(5) 0.6483(4) 0.0236(18) Uani 1 1 d .
C118 C 0.0710(14) 0.7519(5) 0.7931(6) 0.037(2) Uani 1 1 d .
C201 C 0.5299(12) 0.7889(5) 0.8507(5) 0.029(2) Uani 1 1 d .
C202 C 0.5099(13) 0.7186(5) 0.8688(5) 0.034(2) Uani 1 1 d .
H20D H 0.5458 0.6831 0.8366 0.040 Uiso 1 1 calc R
C203 C 0.4372(13) 0.7010(5) 0.9343(5) 0.037(2) Uani 1 1 d .
H20C H 0.4268 0.6530 0.9459 0.044 Uiso 1 1 calc R
C204 C 0.3794(14) 0.7496(5) 0.9833(6) 0.039(3) Uani 1 1 d .
H20B H 0.3296 0.7358 1.0274 0.046 Uiso 1 1 calc R
C205 C 0.3975(12) 0.8201(5) 0.9650(5) 0.034(2) Uani 1 1 d .
H20A H 0.3587 0.8550 0.9973 0.041 Uiso 1 1 calc R
C206 C 0.4715(10) 0.8397(5) 0.9002(4) 0.0273(18) Uani 1 1 d .
C207 C 0.4894(11) 0.9119(5) 0.8793(4) 0.0213(18) Uani 1 1 d .
C208 C 0.4405(12) 0.9728(5) 0.9175(5) 0.027(2) Uani 1 1 d .
H20E H 0.3918 0.9693 0.9638 0.033 Uiso 1 1 calc R
C209 C 0.4649(12) 1.0373(5) 0.8862(5) 0.029(2) Uani 1 1 d .
H20F H 0.4299 1.0781 0.9111 0.034 Uiso 1 1 calc R
C210 C 0.5379(11) 1.0433(5) 0.8206(5) 0.0257(19) Uani 1 1 d .
H21A H 0.5547 1.0881 0.8004 0.031 Uiso 1 1 calc R
C211 C 0.5884(11) 0.9838(4) 0.7826(4) 0.0204(18) Uani 1 1 d .
C212 C 0.6657(10) 0.9779(5) 0.7123(4) 0.0206(18) Uani 1 1 d .
C213 C 0.7181(11) 1.0373(5) 0.6729(5) 0.028(2) Uani 1 1 d .
H21D H 0.7054 1.0825 0.6927 0.034 Uiso 1 1 calc R
C214 C 0.7884(12) 1.0293(5) 0.6051(5) 0.029(2) Uani 1 1 d .
H21E H 0.8218 1.0690 0.5780 0.035 Uiso 1 1 calc R
C215 C 0.8091(12) 0.9629(6) 0.5775(5) 0.033(2) Uani 1 1 d .
H21B H 0.8589 0.9573 0.5316 0.040 Uiso 1 1 calc R
C216 C 0.7590(13) 0.9051(6) 0.6154(5) 0.030(2) Uani 1 1 d .
H21C H 0.7724 0.8602 0.5950 0.036 Uiso 1 1 calc R
C217 C 0.6883(12) 0.9113(5) 0.6838(5) 0.0234(19) Uani 1 1 d .
C218 C 0.6676(13) 0.7563(5) 0.7046(5) 0.032(2) Uani 1 1 d .

loop_
_atom_site_aniso_label
_atom_site_aniso_U_11
_atom_site_aniso_U_22
_atom_site_aniso_U_33
_atom_site_aniso_U_23
_atom_site_aniso_U_13
_atom_site_aniso_U_12
Pt1 0.02445(13) 0.01924(16) 0.0197(2) 0.00161(16) -0.00217(13) -0.00194(16)
Pt2 0.02495(14) 0.01964(16) 0.01913(19) -0.00183(15) -0.00307(12) 0.00216(15)
N11 0.018(3) 0.015(4) 0.013(3) 0.001(2) -0.006(2) -0.003(3)
N21 0.020(3) 0.022(4) 0.017(4) -0.006(3) 0.000(3) 0.007(3)
O11 0.063(5) 0.036(5) 0.059(5) 0.026(4) 0.004(4) -0.007(4)
O21 0.058(5) 0.030(4) 0.059(5) -0.016(4) 0.005(4) 0.010(4)
C101 0.021(4) 0.025(5) 0.020(4) -0.004(3) 0.001(3) 0.003(4)
C102 0.018(4) 0.042(6) 0.024(5) 0.007(4) -0.003(3) -0.001(4)
C103 0.028(5) 0.049(6) 0.018(5) -0.006(4) 0.004(4) 0.000(4)
C104 0.021(4) 0.050(7) 0.030(5) -0.015(5) 0.001(4) 0.001(4)
C105 0.022(4) 0.027(5) 0.033(5) -0.007(4) 0.000(3) -0.001(4)
C106 0.014(4) 0.022(5) 0.024(4) -0.003(3) 0.003(3) 0.005(4)
C107 0.012(4) 0.026(5) 0.027(5) -0.001(4) -0.006(3) -0.001(3)
C108 0.026(4) 0.027(5) 0.030(5) 0.000(4) -0.004(4) -0.001(4)
C109 0.027(5) 0.030(6) 0.026(5) 0.003(4) -0.002(3) -0.007(4)
C110 0.022(4) 0.041(6) 0.021(5) 0.006(4) -0.003(3) -0.008(4)
C111 0.023(4) 0.029(5) 0.019(4) -0.001(4) 0.001(3) -0.005(3)
C112 0.027(4) 0.029(5) 0.019(4) -0.004(4) 0.000(3) 0.003(4)
C113 0.038(5) 0.032(5) 0.030(4) -0.009(4) 0.009(4) -0.004(4)
C114 0.032(6) 0.053(7) 0.042(7) -0.020(5) 0.009(5) 0.000(5)
C115 0.034(5) 0.041(6) 0.037(5) -0.007(5) -0.007(4) -0.006(4)
C116 0.032(5) 0.024(5) 0.039(6) -0.001(4) -0.006(4) -0.004(4)
C117 0.030(4) 0.027(5) 0.014(4) -0.008(3) -0.004(3) -0.001(4)
C118 0.036(5) 0.038(6) 0.038(6) -0.002(5) -0.009(5) 0.000(4)
C201 0.030(5) 0.035(6) 0.022(4) -0.005(4) -0.001(3) 0.000(4)
C202 0.033(5) 0.032(6) 0.036(5) 0.003(4) 0.002(4) 0.002(4)
C203 0.034(5) 0.031(5) 0.045(6) 0.012(4) -0.001(4) -0.002(4)
C204 0.024(5) 0.044(7) 0.048(7) 0.023(5) 0.005(5) 0.008(4)
C205 0.032(4) 0.043(6) 0.029(4) 0.009(4) 0.005(4) 0.013(4)
C206 0.024(4) 0.033(5) 0.025(4) 0.001(4) -0.004(3) 0.005(4)
C207 0.014(4) 0.031(5) 0.019(4) 0.000(4) -0.006(3) 0.007(3)
C208 0.026(4) 0.038(6) 0.018(4) -0.006(4) 0.000(3) 0.000(4)
C209 0.028(5) 0.028(5) 0.031(5) -0.014(4) -0.004(4) -0.002(4)
C210 0.021(4) 0.028(5) 0.028(5) -0.006(4) -0.004(3) 0.000(4)
C211 0.020(4) 0.016(4) 0.025(5) -0.004(3) 0.000(3) 0.006(3)
C212 0.014(4) 0.027(5) 0.021(4) 0.000(3) -0.011(3) 0.002(4)
C213 0.024(4) 0.030(5) 0.030(5) 0.003(4) -0.008(4) -0.004(4)
C214 0.032(5) 0.029(5) 0.026(5) 0.006(4) -0.003(4) -0.004(4)
C215 0.021(4) 0.055(7) 0.023(5) 0.004(4) 0.003(4) -0.001(4)
C216 0.035(5) 0.032(6) 0.023(5) 0.003(4) -0.001(4) 0.004(4)
C217 0.019(4) 0.028(5) 0.023(5) -0.002(4) -0.007(3) 0.002(4)
C218 0.035(5) 0.037(6) 0.025(5) -0.001(4) -0.003(4) -0.002(4)

loop_
_atom_type_symbol
_atom_type_description
_atom_type_scat_dispersion_real
_atom_type_scat_dispersion_imag
_atom_type_scat_source
C C 0.0033 0.0016 'International Tables Vol C Tables 4.2.6.8 and 6.1.1.4'
H H 0.0000 0.0000 'International Tables Vol C Tables 4.2.6.8 and 6.1.1.4'
N N 0.0061 0.0033 'International Tables Vol C Tables 4.2.6.8 and 6.1.1.4'
O O 0.0106 0.0060 'International Tables Vol C Tables 4.2.6.8 and 6.1.1.4'
Pt Pt -1.7033 8.3905 'International Tables Vol C Tables 4.2.6.8 and 6.1.1.4'

loop_
_geom_angle_atom_site_label_1
_geom_angle_atom_site_label_2
_geom_angle_atom_site_label_3
_geom_angle
C118 Pt1 N11 179.4(4)
C118 Pt1 C101 100.4(4)
N11 Pt1 C101 80.2(3)
C118 Pt1 C117 99.4(4)
N11 Pt1 C117 80.0(3)
C101 Pt1 C117 160.2(4)
C218 Pt2 N21 179.5(4)
C218 Pt2 C217 99.7(4)
N21 Pt2 C217 80.0(3)
C218 Pt2 C201 100.2(4)
N21 Pt2 C201 80.1(3)
C217 Pt2 C201 160.0(4)
C107 N11 C111 124.0(8)
C107 N11 Pt1 117.6(6)
C111 N11 Pt1 118.3(6)
C211 N21 C207 123.5(8)
C211 N21 Pt2 118.5(5)
C207 N21 Pt2 117.9(6)
C106 C101 C102 117.3(8)
C106 C101 Pt1 113.0(6)
C102 C101 Pt1 129.7(7)
C101 C102 C103 119.7(9)
C104 C103 C102 120.9(8)
C105 C104 C103 119.6(9)
C104 C105 C106 120.0(9)
C105 C106 C101 122.4(8)
C105 C106 C107 122.6(8)
C101 C106 C107 114.9(8)
N11 C107 C108 118.5(8)
N11 C107 C106 114.2(8)
C108 C107 C106 127.3(8)
C109 C108 C107 118.6(9)
C108 C109 C110 120.6(9)
C111 C110 C109 119.3(9)
N11 C111 C110 118.9(9)
N11 C111 C112 112.9(8)
C110 C111 C112 128.2(8)
C113 C112 C117 120.3(9)
C113 C112 C111 122.1(8)
C117 C112 C111 117.6(7)
C114 C113 C112 119.7(9)
C113 C114 C115 121.3(9)
C114 C115 C116 119.3(10)
C117 C116 C115 121.1(9)
C116 C117 C112 118.2(8)
C116 C117 Pt1 130.6(7)
C112 C117 Pt1 111.1(6)
O11 C118 Pt1 178.3(10)
C202 C201 C206 117.9(8)
C202 C201 Pt2 130.3(7)
C206 C201 Pt2 111.6(7)
C203 C202 C201 119.5(9)
C204 C203 C202 123.6(9)
C203 C204 C205 117.1(9)
C206 C205 C204 120.9(10)
C205 C206 C201 121.0(9)
C205 C206 C207 122.3(9)
C201 C206 C207 116.7(8)
N21 C207 C208 117.7(9)
N21 C207 C206 113.6(8)
C208 C207 C206 128.7(8)
C209 C208 C207 119.0(8)
C210 C209 C208 121.2(9)
C209 C210 C211 120.4(9)
N21 C211 C210 118.1(8)
N21 C211 C212 112.1(8)
C210 C211 C212 129.8(8)
C217 C212 C213 120.1(8)
C217 C212 C211 118.2(8)
C213 C212 C211 121.7(8)
C214 C213 C212 119.8(9)
C215 C214 C213 119.3(9)
C216 C215 C214 121.1(9)
C215 C216 C217 121.0(10)
C212 C217 C216 118.6(9)
C212 C217 Pt2 111.0(6)
C216 C217 Pt2 130.3(7)
O21 C218 Pt2 178.4(9)

loop_
_geom_bond_atom_site_label_1
_geom_bond_atom_site_label_2
_geom_bond_distance
Pt1 C118 1.864(11)
Pt1 N11 2.027(7)
Pt1 C101 2.057(9)
Pt1 C117 2.083(8)
Pt2 C218 1.837(10)
Pt2 N21 2.003(7)
Pt2 C217 2.084(10)
Pt2 C201 2.084(9)
N11 C107 1.329(10)
N11 C111 1.352(10)
N21 C211 1.361(11)
N21 C207 1.370(10)
O11 C118 1.125(12)
O21 C218 1.143(11)
C101 C106 1.409(12)
C101 C102 1.405(12)
C102 C103 1.424(14)
C103 C104 1.385(14)
C104 C105 1.381(13)
C105 C106 1.387(12)
C106 C107 1.491(11)
C107 C108 1.407(13)
C108 C109 1.384(12)
C109 C110 1.381(13)
C110 C111 1.375(13)
C111 C112 1.459(13)
C112 C113 1.417(11)
C112 C117 1.421(12)
C113 C114 1.376(13)
C114 C115 1.384(14)
C115 C116 1.419(13)
C116 C117 1.392(12)
C201 C202 1.401(13)
C201 C206 1.418(12)
C202 C203 1.391(13)
C203 C204 1.382(14)
C204 C205 1.402(13)
C205 C206 1.394(11)
C206 C207 1.446(13)
C207 C208 1.419(13)
C208 C209 1.383(13)
C209 C210 1.359(12)
C210 C211 1.398(12)
C211 C212 1.453(11)
C212 C217 1.395(12)
C212 C213 1.415(12)
C213 C214 1.394(13)
C214 C215 1.384(14)
C215 C216 1.370(14)
C216 C217 1.402(12)

loop_
_geom_torsion_atom_site_label_1
_geom_torsion_atom_site_label_2
_geom_torsion_atom_site_label_3
_geom_torsion_atom_site_label_4
_geom_torsion
C118 Pt1 N11 C107 167(31)
C101 Pt1 N11 C107 -1.2(6)
C117 Pt1 N11 C107 178.2(6)
C118 Pt1 N11 C111 -14(32)
C101 Pt1 N11 C111 178.3(6)
C117 Pt1 N11 C111 -2.3(6)
C218 Pt2 N21 C211 -48(48)
C217 Pt2 N21 C211 0.7(6)
C201 Pt2 N21 C211 179.9(7)
C218 Pt2 N21 C207 129(48)
C217 Pt2 N21 C207 177.8(6)
C201 Pt2 N21 C207 -3.1(6)
C118 Pt1 C101 C106 -177.4(7)
N11 Pt1 C101 C106 2.5(6)
C117 Pt1 C101 C106 0.6(14)
C118 Pt1 C101 C102 -0.7(9)
N11 Pt1 C101 C102 179.2(8)
C117 Pt1 C101 C102 177.3(8)
C106 C101 C102 C103 -0.2(13)
Pt1 C101 C102 C103 -176.8(7)
C101 C102 C103 C104 0.8(14)
C102 C103 C104 C105 -1.9(14)
C103 C104 C105 C106 2.4(13)
C104 C105 C106 C101 -1.8(13)
C104 C105 C106 C107 179.5(7)
C102 C101 C106 C105 0.7(13)
Pt1 C101 C106 C105 177.8(6)
C102 C101 C106 C107 179.5(7)
Pt1 C101 C106 C107 -3.4(9)
C111 N11 C107 C108 -1.5(12)
Pt1 N11 C107 C108 178.0(6)
C111 N11 C107 C106 -179.8(7)
Pt1 N11 C107 C106 -0.4(8)
C105 C106 C107 N11 -178.7(8)
C101 C106 C107 N11 2.5(9)
C105 C106 C107 C108 3.1(12)
C101 C106 C107 C108 -175.6(9)
N11 C107 C108 C109 1.3(12)
C106 C107 C108 C109 179.4(7)
C107 C108 C109 C110 -1.1(13)
C108 C109 C110 C111 1.0(13)
C107 N11 C111 C110 1.3(12)
Pt1 N11 C111 C110 -178.1(6)
C107 N11 C111 C112 -179.2(7)
Pt1 N11 C111 C112 1.3(9)
C109 C110 C111 N11 -1.0(13)
C109 C110 C111 C112 179.6(8)
N11 C111 C112 C113 -178.2(7)
C110 C111 C112 C113 1.1(14)
N11 C111 C112 C117 1.2(11)
C110 C111 C112 C117 -179.4(9)
C117 C112 C113 C114 -0.1(13)
C111 C112 C113 C114 179.3(9)
C112 C113 C114 C115 2.1(15)
C113 C114 C115 C116 -2.6(16)
C114 C115 C116 C117 1.1(14)
C115 C116 C117 C112 0.8(13)
C115 C116 C117 Pt1 -176.5(6)
C113 C112 C117 C116 -1.4(12)
C111 C112 C117 C116 179.2(7)
C113 C112 C117 Pt1 176.5(6)
C111 C112 C117 Pt1 -2.9(9)
C118 Pt1 C117 C116 0.1(9)
N11 Pt1 C117 C116 -179.8(9)
C101 Pt1 C117 C116 -177.9(9)
C118 Pt1 C117 C112 -177.4(6)
N11 Pt1 C117 C112 2.7(5)
C101 Pt1 C117 C112 4.5(13)
N11 Pt1 C118 O11 -128(35)
C101 Pt1 C118 O11 40(34)
C117 Pt1 C118 O11 -139(34)
C218 Pt2 C201 C202 -1.5(9)
N21 Pt2 C201 C202 178.1(9)
C217 Pt2 C201 C202 -179.5(8)
C218 Pt2 C201 C206 -176.7(6)
N21 Pt2 C201 C206 3.0(6)
C217 Pt2 C201 C206 5.4(13)
C206 C201 C202 C203 -1.0(13)
Pt2 C201 C202 C203 -175.9(7)
C201 C202 C203 C204 1.1(15)
C202 C203 C204 C205 -0.4(15)
C203 C204 C205 C206 -0.3(14)
C204 C205 C206 C201 0.3(13)
C204 C205 C206 C207 179.0(8)
C202 C201 C206 C205 0.3(12)
Pt2 C201 C206 C205 176.2(6)
C202 C201 C206 C207 -178.5(8)
Pt2 C201 C206 C207 -2.6(9)
C211 N21 C207 C208 0.3(12)
Pt2 N21 C207 C208 -176.6(6)
C211 N21 C207 C206 179.4(7)
Pt2 N21 C207 C206 2.5(9)
C205 C206 C207 N21 -178.6(7)
C201 C206 C207 N21 0.2(10)
C205 C206 C207 C208 0.4(13)
C201 C206 C207 C208 179.2(8)
N21 C207 C208 C209 0.9(12)
C206 C207 C208 C209 -178.1(8)
C207 C208 C209 C210 -1.4(13)
C208 C209 C210 C211 0.7(13)
C207 N21 C211 C210 -0.9(12)
Pt2 N21 C211 C210 175.9(6)
C207 N21 C211 C212 -179.8(7)
Pt2 N21 C211 C212 -3.0(9)
C209 C210 C211 N21 0.4(12)
C209 C210 C211 C212 179.1(8)
N21 C211 C212 C217 4.7(9)
C210 C211 C212 C217 -174.1(9)
N21 C211 C212 C213 -175.1(8)
C210 C211 C212 C213 6.1(12)
C217 C212 C213 C214 1.5(12)
C211 C212 C213 C214 -178.7(7)
C212 C213 C214 C215 -1.2(13)
C213 C214 C215 C216 1.0(14)
C214 C215 C216 C217 -1.2(15)
C213 C212 C217 C216 -1.6(12)
C211 C212 C217 C216 178.6(7)
C213 C212 C217 Pt2 175.7(6)
C211 C212 C217 Pt2 -4.0(9)
C215 C216 C217 C212 1.5(13)
C215 C216 C217 Pt2 -175.3(7)
C218 Pt2 C217 C212 -178.6(6)
N21 Pt2 C217 C212 1.8(6)
C201 Pt2 C217 C212 -0.6(13)
C218 Pt2 C217 C216 -1.6(9)
N21 Pt2 C217 C216 178.8(8)
C201 Pt2 C217 C216 176.3(8)
N21 Pt2 C218 O21 -160(34)
C217 Pt2 C218 O21 152(32)
C201 Pt2 C218 O21 -28(32)
